data_2209453
loop_
_publ_author_name
'Duan, Zhong-Yu'
'Li, Gang'
'Zhang, Wen-Jun'
'Han, En-Shan'
'Du, Feng-Yun'

_publ_section_title
(E)-4-[4-(4-Chlorobenzyloxy)-3-methoxybenzylideneamino]-1,5-dimethyl-2-phenyl-1<i>H</i>-pyrazol-3(2<i>H</i>)-one
_journal_coeditor_code CI2082
_journal_issue 7
_journal_name_full 'Acta Crystallographica Section E'
_journal_page_first o3103
_journal_page_last o3104
_journal_paper_doi 10.1107/S1600536806024123
_journal_volume 62
_journal_year 2006
_chemical_formula_iupac 'C26 H24 Cl N3 O3'
_chemical_formula_moiety 'C26 H24 Cl N3 O3'
_chemical_formula_sum 'C26 H24 Cl N3 O3'
_chemical_formula_weight 461.93
_chemical_name_systematic
;(E)-4-[4-(4-Chlorobenzyloxy)-3-methoxybenzylideneamino]-1,5-dimethyl-2-phenyl-
1H-pyrazol-3(2H)-one
;
_space_group_IT_number 14
_symmetry_cell_setting monoclinic
_symmetry_space_group_name_Hall '-P 2ybc'
_symmetry_space_group_name_H-M 'P 1 21/c 1'
_atom_sites_solution_hydrogens geom
_atom_sites_solution_primary direct
_atom_sites_solution_secondary difmap
_audit_creation_method SHELXL-97
_cell_angle_alpha 90.00
_cell_angle_beta 99.099(3)
_cell_angle_gamma 90.00
_cell_formula_units_Z 4
_cell_length_a 16.831(3)
_cell_length_b 7.4587(11)
_cell_length_c 18.993(3)
_cell_measurement_reflns_used 3277
_cell_measurement_temperature 294(2)
_cell_measurement_theta_max 24.59
_cell_measurement_theta_min 2.66
_cell_volume 2354.3(7)
_computing_cell_refinement 'SAINT (Bruker, 1999)'
_computing_data_collection 'SMART (Bruker, 1999)'
_computing_data_reduction SAINT
_computing_molecular_graphics 'SHELXTL (Sheldrick, 1997b)'
_computing_publication_material SHELXTL
_computing_structure_refinement 'SHELXL97 (Sheldrick, 1997a)'
_computing_structure_solution 'SHELXS97 (Sheldrick, 1997a)'
_diffrn_ambient_temperature 294(2)
_diffrn_measured_fraction_theta_full 0.996
_diffrn_measured_fraction_theta_max 0.996
_diffrn_measurement_device_type 'Bruker SMART APEX CCD area-detector'
_diffrn_measurement_method '\f and \w'
_diffrn_radiation_monochromator graphite
_diffrn_radiation_source 'fine-focus sealed tube'
_diffrn_radiation_type MoK\a
_diffrn_radiation_wavelength 0.71073
_diffrn_reflns_av_R_equivalents 0.0432
_diffrn_reflns_av_sigmaI/netI 0.0528
_diffrn_reflns_limit_h_max 19
_diffrn_reflns_limit_h_min -20
_diffrn_reflns_limit_k_max 9
_diffrn_reflns_limit_k_min -9
_diffrn_reflns_limit_l_max 23
_diffrn_reflns_limit_l_min -10
_diffrn_reflns_number 12790
_diffrn_reflns_theta_full 26.39
_diffrn_reflns_theta_max 26.39
_diffrn_reflns_theta_min 1.23
_diffrn_standards_number 0
_exptl_absorpt_coefficient_mu 0.195
_exptl_absorpt_correction_T_max 0.951
_exptl_absorpt_correction_T_min 0.923
_exptl_absorpt_correction_type multi-scan
_exptl_absorpt_process_details '(SADABS; Sheldrick, 1996)'
_exptl_crystal_colour yellow
_exptl_crystal_density_diffrn 1.303
_exptl_crystal_density_method 'not measured'
_exptl_crystal_description Block
_exptl_crystal_F_000 968
_exptl_crystal_size_max 0.36
_exptl_crystal_size_mid 0.32
_exptl_crystal_size_min 0.26
_refine_diff_density_max 0.245
_refine_diff_density_min -0.184
_refine_ls_extinction_coef 0.0153(11)
_refine_ls_extinction_expression Fc^*^=kFc[1+0.001xFc^2^\l^3^/sin(2\q)]^-1/4^
_refine_ls_extinction_method SHELXL97
_refine_ls_goodness_of_fit_ref 0.997
_refine_ls_hydrogen_treatment constr
_refine_ls_matrix_type full
_refine_ls_number_parameters 301
_refine_ls_number_reflns 4803
_refine_ls_number_restraints 0
_refine_ls_restrained_S_all 0.997
_refine_ls_R_factor_all 0.0872
_refine_ls_R_factor_gt 0.0426
_refine_ls_shift/su_max 0.002
_refine_ls_shift/su_mean 0.000
_refine_ls_structure_factor_coef Fsqd
_refine_ls_weighting_details 'calc w=1/[\s^2^(Fo^2^)+(0.0449P)^2^+0.6873P] where P=(Fo^2^+2Fc^2^)/3'
_refine_ls_weighting_scheme calc
_refine_ls_wR_factor_gt 0.0958
_refine_ls_wR_factor_ref 0.1170
_reflns_number_gt 2892
_reflns_number_total 4803
_reflns_threshold_expression I>2\s(I)
_cod_data_source_file ci2082.cif
_cod_data_source_block I
_cod_original_sg_symbol_H-M 'P 21/c'
_cod_database_code 2209453
_cod_database_fobs_code 2209453

loop_
_symmetry_equiv_pos_as_xyz
'x, y, z'
'-x, y+1/2, -z+1/2'
'-x, -y, -z'
'x, -y-1/2, z-1/2'

loop_
_atom_site_type_symbol
_atom_site_label
_atom_site_fract_x
_atom_site_fract_y
_atom_site_fract_z
_atom_site_U_iso_or_equiv
_atom_site_adp_type
_atom_site_calc_flag
_atom_site_refinement_flags
_atom_site_occupancy
Cl Cl1 1.47663(4) 0.78718(11) 1.03619(4) 0.0821(3) Uani d . 1
O O1 1.16542(8) 0.83051(19) 0.77232(7) 0.0494(4) Uani d . 1
O O2 1.14389(8) 1.10423(18) 0.69051(8) 0.0483(4) Uani d . 1
O O3 0.73314(9) 0.7469(2) 0.46936(8) 0.0550(4) Uani d . 1
N N1 0.87522(9) 1.0081(2) 0.52731(8) 0.0378(4) Uani d . 1
N N2 0.69518(10) 0.9904(2) 0.39524(9) 0.0428(4) Uani d . 1
N N3 0.73100(10) 1.1546(2) 0.38192(9) 0.0407(4) Uani d . 1
C C1 1.30875(14) 0.5857(3) 0.88680(13) 0.0631(7) Uani d . 1
H H1 1.2995 0.4778 0.8623 0.076 Uiso calc R 1
C C2 1.37750(15) 0.6063(4) 0.93638(14) 0.0680(7) Uani d . 1
H H2 1.4141 0.5126 0.9455 0.082 Uiso calc R 1
C C3 1.39130(13) 0.7644(3) 0.97175(12) 0.0519(6) Uani d . 1
C C4 1.33832(13) 0.9044(3) 0.95877(12) 0.0546(6) Uani d . 1
H H4 1.3485 1.0127 0.9828 0.065 Uiso calc R 1
C C5 1.26936(13) 0.8815(3) 0.90924(12) 0.0529(6) Uani d . 1
H H5 1.2329 0.9755 0.9002 0.063 Uiso calc R 1
C C6 1.25391(12) 0.7223(3) 0.87325(11) 0.0452(5) Uani d . 1
C C7 1.17592(13) 0.6919(3) 0.82412(12) 0.0546(6) Uani d . 1
H H7A 1.1769 0.5764 0.8009 0.065 Uiso calc R 1
H H7B 1.1316 0.6926 0.8511 0.065 Uiso calc R 1
C C8 1.09587(11) 0.8288(3) 0.72390(10) 0.0372(5) Uani d . 1
C C9 1.08498(11) 0.9777(3) 0.67810(10) 0.0350(5) Uani d . 1
C C10 1.01842(11) 0.9867(3) 0.62605(10) 0.0369(5) Uani d . 1
H H10 1.0120 1.0839 0.5950 0.044 Uiso calc R 1
C C11 0.96002(11) 0.8509(3) 0.61912(10) 0.0370(5) Uani d . 1
C C12 0.97101(12) 0.7075(3) 0.66543(11) 0.0428(5) Uani d . 1
H H12 0.9324 0.6175 0.6618 0.051 Uiso calc R 1
C C13 1.03873(12) 0.6951(3) 0.71740(10) 0.0422(5) Uani d . 1
H H13 1.0455 0.5967 0.7478 0.051 Uiso calc R 1
C C14 1.12970(14) 1.2706(3) 0.65428(13) 0.0575(6) Uani d . 1
H H14A 1.1236 1.2508 0.6038 0.086 Uiso calc R 1
H H14B 1.1744 1.3495 0.6687 0.086 Uiso calc R 1
H H14C 1.0815 1.3239 0.6659 0.086 Uiso calc R 1
C C15 0.88824(12) 0.8658(3) 0.56460(10) 0.0406(5) Uani d . 1
H H15 0.8520 0.7710 0.5572 0.049 Uiso calc R 1
C C16 0.80805(11) 1.0272(2) 0.47480(10) 0.0348(4) Uani d . 1
C C17 0.79560(11) 1.1773(3) 0.43336(10) 0.0365(5) Uani d . 1
C C18 0.84243(13) 1.3467(3) 0.44070(12) 0.0493(6) Uani d . 1
H H18A 0.8657 1.3664 0.3984 0.074 Uiso calc R 1
H H18B 0.8844 1.3384 0.4811 0.074 Uiso calc R 1
H H18C 0.8074 1.4448 0.4473 0.074 Uiso calc R 1
C C19 0.68134(14) 1.2968(3) 0.34546(13) 0.0575(6) Uani d . 1
H H19A 0.6453 1.3409 0.3759 0.086 Uiso d R 1
H H19B 0.6508 1.2504 0.3023 0.086 Uiso d R 1
H H19C 0.7152 1.3927 0.3341 0.086 Uiso d R 1
C C20 0.74502(12) 0.9017(3) 0.45084(10) 0.0397(5) Uani d . 1
C C21 0.64583(12) 0.8972(3) 0.33912(11) 0.0434(5) Uani d . 1
C C22 0.66060(13) 0.9049(3) 0.26968(12) 0.0540(6) Uani d . 1
H H22 0.7023 0.9751 0.2579 0.065 Uiso calc R 1
C C23 0.61241(16) 0.8065(4) 0.21794(14) 0.0708(8) Uani d . 1
H H23 0.6211 0.8124 0.1709 0.085 Uiso calc R 1
C C24 0.55184(18) 0.7000(4) 0.23527(19) 0.0829(9) Uani d . 1
H H24 0.5202 0.6330 0.2002 0.099 Uiso calc R 1
C C25 0.53817(16) 0.6928(4) 0.30462(18) 0.0827(9) Uani d . 1
H H25 0.4975 0.6198 0.3164 0.099 Uiso calc R 1
C C26 0.58438(13) 0.7933(3) 0.35715(14) 0.0611(7) Uani d . 1
H H26 0.5741 0.7907 0.4038 0.073 Uiso calc R 1

loop_
_atom_site_aniso_label
_atom_site_aniso_U_11
_atom_site_aniso_U_22
_atom_site_aniso_U_33
_atom_site_aniso_U_12
_atom_site_aniso_U_13
_atom_site_aniso_U_23
Cl1 0.0577(4) 0.1009(6) 0.0775(5) 0.0147(4) -0.0211(3) -0.0007(4)
O1 0.0441(8) 0.0559(9) 0.0445(8) -0.0054(7) -0.0044(7) 0.0193(7)
O2 0.0437(8) 0.0406(8) 0.0575(9) -0.0068(7) -0.0012(7) 0.0102(7)
O3 0.0564(10) 0.0415(9) 0.0622(10) -0.0123(7) -0.0058(8) 0.0172(8)
N1 0.0394(9) 0.0387(10) 0.0343(9) 0.0002(7) 0.0027(7) 0.0002(8)
N2 0.0423(9) 0.0377(10) 0.0451(10) -0.0057(8) -0.0035(8) 0.0069(8)
N3 0.0451(10) 0.0338(9) 0.0413(10) -0.0005(8) 0.0006(8) 0.0082(8)
C1 0.0650(15) 0.0559(15) 0.0642(16) 0.0154(13) -0.0024(13) -0.0068(13)
C2 0.0589(15) 0.0644(17) 0.0752(17) 0.0290(13) -0.0063(14) -0.0025(15)
C3 0.0433(12) 0.0655(16) 0.0449(13) 0.0129(11) 0.0008(10) 0.0045(12)
C4 0.0513(13) 0.0531(14) 0.0564(14) 0.0115(11) -0.0003(11) -0.0059(12)
C5 0.0456(12) 0.0522(15) 0.0580(14) 0.0154(11) -0.0004(11) 0.0073(12)
C6 0.0454(12) 0.0506(14) 0.0386(11) 0.0044(10) 0.0034(9) 0.0123(10)
C7 0.0581(14) 0.0549(15) 0.0462(13) -0.0022(11) -0.0055(11) 0.0166(11)
C8 0.0343(10) 0.0444(12) 0.0328(10) 0.0024(9) 0.0051(8) 0.0038(9)
C9 0.0349(10) 0.0338(11) 0.0371(11) 0.0011(8) 0.0082(9) 0.0020(9)
C10 0.0416(11) 0.0349(11) 0.0346(11) 0.0026(9) 0.0074(9) 0.0052(9)
C11 0.0375(11) 0.0377(11) 0.0353(11) 0.0021(9) 0.0048(9) 0.0015(9)
C12 0.0433(12) 0.0405(12) 0.0435(12) -0.0065(9) 0.0037(10) 0.0052(10)
C13 0.0460(12) 0.0404(12) 0.0394(11) -0.0006(10) 0.0045(10) 0.0137(9)
C14 0.0639(15) 0.0353(12) 0.0711(16) -0.0049(11) 0.0039(13) 0.0086(11)
C15 0.0413(11) 0.0400(12) 0.0392(11) -0.0029(9) 0.0022(9) 0.0012(10)
C16 0.0365(10) 0.0349(11) 0.0327(10) 0.0001(8) 0.0040(9) 0.0012(9)
C17 0.0387(11) 0.0336(11) 0.0378(11) 0.0000(9) 0.0084(9) -0.0001(9)
C18 0.0559(13) 0.0382(12) 0.0537(13) -0.0054(10) 0.0080(11) 0.0054(10)
C19 0.0563(14) 0.0519(15) 0.0605(15) 0.0090(11) -0.0026(12) 0.0164(12)
C20 0.0419(11) 0.0368(12) 0.0393(11) -0.0012(9) 0.0036(9) 0.0055(9)
C21 0.0356(11) 0.0405(12) 0.0493(13) 0.0014(9) -0.0080(10) 0.0029(10)
C22 0.0432(12) 0.0614(15) 0.0542(14) 0.0039(11) -0.0024(11) -0.0001(12)
C23 0.0618(16) 0.081(2) 0.0610(16) 0.0130(15) -0.0169(13) -0.0161(15)
C24 0.0723(19) 0.0690(19) 0.092(2) -0.0028(15) -0.0337(17) -0.0164(17)
C25 0.0586(16) 0.072(2) 0.108(3) -0.0242(14) -0.0192(17) 0.0123(18)
C26 0.0469(13) 0.0624(16) 0.0690(16) -0.0108(12) -0.0063(12) 0.0111(13)

loop_
_atom_type_symbol
_atom_type_description
_atom_type_scat_dispersion_real
_atom_type_scat_dispersion_imag
_atom_type_scat_source
C C 0.0033 0.0016 'International Tables Vol C Tables 4.2.6.8 and 6.1.1.4'
H H 0.0000 0.0000 'International Tables Vol C Tables 4.2.6.8 and 6.1.1.4'
N N 0.0061 0.0033 'International Tables Vol C Tables 4.2.6.8 and 6.1.1.4'
O O 0.0106 0.0060 'International Tables Vol C Tables 4.2.6.8 and 6.1.1.4'
Cl Cl 0.1484 0.1585 'International Tables Vol C Tables 4.2.6.8 and 6.1.1.4'

loop_
_geom_angle_atom_site_label_1
_geom_angle_atom_site_label_2
_geom_angle_atom_site_label_3
_geom_angle
C8 O1 C7 117.27(16)
C9 O2 C14 117.34(15)
C15 N1 C16 122.15(17)
N3 N2 C20 108.87(15)
N3 N2 C21 120.44(16)
C20 N2 C21 122.69(16)
C17 N3 N2 107.31(15)
C17 N3 C19 126.03(18)
N2 N3 C19 119.33(16)
C6 C1 C2 120.8(2)
C6 C1 H1 119.6
C2 C1 H1 119.6
C3 C2 C1 119.6(2)
C3 C2 H2 120.2
C1 C2 H2 120.2
C2 C3 C4 121.1(2)
C2 C3 Cl1 119.31(17)
C4 C3 Cl1 119.55(19)
C3 C4 C5 118.7(2)
C3 C4 H4 120.6
C5 C4 H4 120.6
C6 C5 C4 121.1(2)
C6 C5 H5 119.4
C4 C5 H5 119.4
C1 C6 C5 118.7(2)
C1 C6 C7 120.0(2)
C5 C6 C7 121.1(2)
O1 C7 C6 108.76(18)
O1 C7 H7A 109.9
C6 C7 H7A 109.9
O1 C7 H7B 109.9
C6 C7 H7B 109.9
H7A C7 H7B 108.3
O1 C8 C13 125.30(18)
O1 C8 C9 114.97(17)
C13 C8 C9 119.73(17)
O2 C9 C10 125.41(17)
O2 C9 C8 114.87(16)
C10 C9 C8 119.72(18)
C9 C10 C11 120.81(18)
C9 C10 H10 119.6
C11 C10 H10 119.6
C12 C11 C10 118.61(17)
C12 C11 C15 121.47(18)
C10 C11 C15 119.91(18)
C11 C12 C13 121.18(19)
C11 C12 H12 119.4
C13 C12 H12 119.4
C8 C13 C12 119.93(18)
C8 C13 H13 120.0
C12 C13 H13 120.0
O2 C14 H14A 109.5
O2 C14 H14B 109.5
H14A C14 H14B 109.5
O2 C14 H14C 109.5
H14A C14 H14C 109.5
H14B C14 H14C 109.5
N1 C15 C11 120.36(18)
N1 C15 H15 119.8
C11 C15 H15 119.8
C17 C16 N1 122.04(17)
C17 C16 C20 108.30(17)
N1 C16 C20 129.55(17)
N3 C17 C16 110.28(17)
N3 C17 C18 121.91(18)
C16 C17 C18 127.80(18)
C17 C18 H18A 109.5
C17 C18 H18B 109.5
H18A C18 H18B 109.5
C17 C18 H18C 109.5
H18A C18 H18C 109.5
H18B C18 H18C 109.5
N3 C19 H19A 109.5
N3 C19 H19B 109.5
H19A C19 H19B 109.5
N3 C19 H19C 109.5
H19A C19 H19C 109.5
H19B C19 H19C 109.5
O3 C20 N2 123.44(18)
O3 C20 C16 131.78(18)
N2 C20 C16 104.74(16)
C26 C21 C22 121.1(2)
C26 C21 N2 117.4(2)
C22 C21 N2 121.48(19)
C21 C22 C23 118.9(2)
C21 C22 H22 120.6
C23 C22 H22 120.6
C24 C23 C22 120.8(3)
C24 C23 H23 119.6
C22 C23 H23 119.6
C23 C24 C25 119.7(3)
C23 C24 H24 120.1
C25 C24 H24 120.1
C24 C25 C26 120.6(3)
C24 C25 H25 119.7
C26 C25 H25 119.7
C21 C26 C25 118.9(3)
C21 C26 H26 120.5
C25 C26 H26 120.5

loop_
_geom_bond_atom_site_label_1
_geom_bond_atom_site_label_2
_geom_bond_distance
Cl1 C3 1.742(2)
O1 C8 1.370(2)
O1 C7 1.419(2)
O2 C9 1.362(2)
O2 C14 1.421(2)
O3 C20 1.233(2)
N1 C15 1.275(2)
N1 C16 1.392(2)
N2 N3 1.406(2)
N2 C20 1.406(2)
N2 C21 1.425(2)
N3 C17 1.352(2)
N3 C19 1.456(3)
C1 C6 1.372(3)
C1 C2 1.380(3)
C1 H1 0.93
C2 C3 1.359(3)
C2 H2 0.93
C3 C4 1.370(3)
C4 C5 1.384(3)
C4 H4 0.93
C5 C6 1.374(3)
C5 H5 0.93
C6 C7 1.503(3)
C7 H7A 0.97
C7 H7B 0.97
C8 C13 1.377(3)
C8 C9 1.405(3)
C9 C10 1.374(3)
C10 C11 1.403(3)
C10 H10 0.93
C11 C12 1.378(3)
C11 C15 1.466(3)
C12 C13 1.388(3)
C12 H12 0.93
C13 H13 0.93
C14 H14A 0.96
C14 H14B 0.96
C14 H14C 0.96
C15 H15 0.93
C16 C17 1.365(3)
C16 C20 1.434(3)
C17 C18 1.484(3)
C18 H18A 0.96
C18 H18B 0.96
C18 H18C 0.96
C19 H19A 0.96
C19 H19B 0.96
C19 H19C 0.96
C21 C26 1.378(3)
C21 C22 1.381(3)
C22 C23 1.382(3)
C22 H22 0.93
C23 C24 1.373(4)
C23 H23 0.93
C24 C25 1.374(4)
C24 H24 0.93
C25 C26 1.384(4)
C25 H25 0.93
C26 H26 0.93

loop_
_geom_hbond_atom_site_label_D
_geom_hbond_atom_site_label_H
_geom_hbond_atom_site_label_A
_geom_hbond_site_symmetry_A
_geom_hbond_distance_DH
_geom_hbond_distance_HA
_geom_hbond_distance_DA
_geom_hbond_angle_DHA
_geom_hbond_publ_flag
C4 H4 O3 2_756 0.93 2.48 3.218(3) 136 yes
C15 H15 O3 . 0.93 2.40 3.063(3) 128 yes
C13 H13 Cg1 2_746 0.93 2.85 3.664(2) 147 yes
C18 H18A Cg1 3_776 0.96 2.85 3.568(2) 133 yes

loop_
_geom_torsion_atom_site_label_1
_geom_torsion_atom_site_label_2
_geom_torsion_atom_site_label_3
_geom_torsion_atom_site_label_4
_geom_torsion
C20 N2 N3 C17 -7.3(2)
C21 N2 N3 C17 -156.99(17)
C20 N2 N3 C19 -159.21(18)
C21 N2 N3 C19 51.1(3)
C6 C1 C2 C3 -0.5(4)
C1 C2 C3 C4 -0.4(4)
C1 C2 C3 Cl1 178.1(2)
C2 C3 C4 C5 0.8(4)
Cl1 C3 C4 C5 -177.64(18)
C3 C4 C5 C6 -0.3(3)
C2 C1 C6 C5 1.0(4)
C2 C1 C6 C7 -174.4(2)
C4 C5 C6 C1 -0.6(3)
C4 C5 C6 C7 174.8(2)
C8 O1 C7 C6 -177.91(17)
C1 C6 C7 O1 -129.1(2)
C5 C6 C7 O1 55.6(3)
C7 O1 C8 C13 -6.1(3)
C7 O1 C8 C9 174.31(18)
C14 O2 C9 C10 10.1(3)
C14 O2 C9 C8 -169.66(18)
O1 C8 C9 O2 -2.2(2)
C13 C8 C9 O2 178.17(17)
O1 C8 C9 C10 177.99(17)
C13 C8 C9 C10 -1.6(3)
O2 C9 C10 C11 -178.17(18)
C8 C9 C10 C11 1.6(3)
C9 C10 C11 C12 -0.4(3)
C9 C10 C11 C15 178.15(18)
C10 C11 C12 C13 -0.9(3)
C15 C11 C12 C13 -179.35(19)
O1 C8 C13 C12 -179.14(19)
C9 C8 C13 C12 0.4(3)
C11 C12 C13 C8 0.8(3)
C16 N1 C15 C11 179.67(17)
C12 C11 C15 N1 172.67(19)
C10 C11 C15 N1 -5.8(3)
C15 N1 C16 C17 -177.79(19)
C15 N1 C16 C20 -2.1(3)
N2 N3 C17 C16 6.3(2)
C19 N3 C17 C16 155.7(2)
N2 N3 C17 C18 -172.90(18)
C19 N3 C17 C18 -23.5(3)
N1 C16 C17 N3 173.60(16)
C20 C16 C17 N3 -2.9(2)
N1 C16 C17 C18 -7.3(3)
C20 C16 C17 C18 176.24(19)
N3 N2 C20 O3 -172.53(19)
C21 N2 C20 O3 -23.7(3)
N3 N2 C20 C16 5.5(2)
C21 N2 C20 C16 154.28(18)
C17 C16 C20 O3 176.1(2)
N1 C16 C20 O3 -0.1(4)
C17 C16 C20 N2 -1.7(2)
N1 C16 C20 N2 -177.82(18)
N3 N2 C21 C26 -149.79(19)
C20 N2 C21 C26 64.8(3)
N3 N2 C21 C22 32.5(3)
C20 N2 C21 C22 -112.8(2)
C26 C21 C22 C23 0.1(3)
N2 C21 C22 C23 177.7(2)
C21 C22 C23 C24 -1.2(4)
C22 C23 C24 C25 0.9(4)
C23 C24 C25 C26 0.6(4)
C22 C21 C26 C25 1.3(3)
N2 C21 C26 C25 -176.4(2)
C24 C25 C26 C21 -1.7(4)

loop_
_cod_related_entry_id
_cod_related_entry_database
_cod_related_entry_code
1 ChemSpider 30654985
